data_4505033
loop_
_publ_author_name
'Zhang, Guoqi'
'Yang, Guoqiang'
'Chen, Qingqi'
'Ma, Jin Shi'

_publ_section_title
;
 Novel Network Polymers Formed by Self-Assembly of Silver Nitrate and
 Pyrrol-2-yl-methyleneamine Ligands with Flexible Spacers
;
_journal_issue 2
_journal_name_full 'Crystal Growth &amp; Design'
_journal_page_first 661
_journal_paper_doi 10.1021/cg049833h
_journal_volume 5
_journal_year 2005
_chemical_formula_sum 'C28 H36 Ag2 Cl4 N10 O12'
_chemical_formula_weight 1062.21
_chemical_name_systematic
; 
 ? 
;
_space_group_IT_number 14
_symmetry_cell_setting monoclinic
_symmetry_space_group_name_Hall '-P 2yn'
_symmetry_space_group_name_H-M 'P 1 21/n 1'
_atom_sites_solution_hydrogens geom
_atom_sites_solution_primary direct
_atom_sites_solution_secondary difmap
_audit_creation_method SHELXL-97
_cell_angle_alpha 90.00
_cell_angle_beta 102.59(3)
_cell_angle_gamma 90.00
_cell_formula_units_Z 2
_cell_length_a 11.693(2)
_cell_length_b 10.006(2)
_cell_length_c 17.434(4)
_cell_measurement_reflns_used 17167
_cell_measurement_temperature 293(2)
_cell_measurement_theta_max 27.43
_cell_measurement_theta_min 1.92
_cell_volume 1990.7(7)
_computing_cell_refinement 'Rapid Auto(Rigaku 2001)'
_computing_data_collection 'Rapid Auto(Rigaku 2001)'
_computing_data_reduction 'Rapid Auto(Rigaku 2001)'
_computing_structure_refinement 'SHELXL-97 (Sheldrick, 1997)'
_computing_structure_solution 'SHELXS-97 (Sheldrick, 1990)'
_diffrn_ambient_temperature 293(2)
_diffrn_measured_fraction_theta_full 0.980
_diffrn_measured_fraction_theta_max 0.980
_diffrn_measurement_device_type 'Rigaku Raxis Rapid IP'
_diffrn_measurement_method oscillation
_diffrn_radiation_monochromator graphite
_diffrn_radiation_source 'Rotating Anode'
_diffrn_radiation_type MoK\a
_diffrn_radiation_wavelength 0.71073
_diffrn_reflns_av_R_equivalents 0.0000
_diffrn_reflns_av_sigmaI/netI 0.0324
_diffrn_reflns_limit_h_max 14
_diffrn_reflns_limit_h_min 0
_diffrn_reflns_limit_k_max 12
_diffrn_reflns_limit_k_min 0
_diffrn_reflns_limit_l_max 22
_diffrn_reflns_limit_l_min -22
_diffrn_reflns_number 4436
_diffrn_reflns_theta_full 27.43
_diffrn_reflns_theta_max 27.43
_diffrn_reflns_theta_min 1.92
_exptl_absorpt_coefficient_mu 1.322
_exptl_absorpt_correction_T_max 1.1567
_exptl_absorpt_correction_T_min 0.8161
_exptl_absorpt_correction_type empirical
_exptl_absorpt_process_details abscor
_exptl_crystal_colour colorless
_exptl_crystal_density_diffrn 1.772
_exptl_crystal_density_method 'not measured'
_exptl_crystal_description block
_exptl_crystal_F_000 1064
_exptl_crystal_size_max 0.835
_exptl_crystal_size_mid 0.587
_exptl_crystal_size_min 0.516
_refine_diff_density_max 0.598
_refine_diff_density_min -1.659
_refine_diff_density_rms 0.145
_refine_ls_extinction_coef 0.00212(18)
_refine_ls_extinction_expression Fc^*^=kFc[1+0.001xFc^2^\l^3^/sin(2\q)]^-1/4^
_refine_ls_extinction_method SHELXL
_refine_ls_goodness_of_fit_ref 0.970
_refine_ls_hydrogen_treatment mixed
_refine_ls_matrix_type full
_refine_ls_number_parameters 254
_refine_ls_number_reflns 4436
_refine_ls_number_restraints 0
_refine_ls_restrained_S_all 0.970
_refine_ls_R_factor_all 0.0459
_refine_ls_R_factor_gt 0.0382
_refine_ls_shift/su_max 4.751
_refine_ls_shift/su_mean 0.238
_refine_ls_structure_factor_coef Fsqd
_refine_ls_weighting_details 'calc w=1/[\s^2^(Fo^2^)+(0.0740P)^2^+6.0139P] where P=(Fo^2^+2Fc^2^)/3'
_refine_ls_weighting_scheme calc
_refine_ls_wR_factor_gt 0.1120
_refine_ls_wR_factor_ref 0.1188
_reflns_number_gt 3850
_reflns_number_total 4436
_reflns_threshold_expression >2sigma(I)
_cod_data_source_file cg049833hsi20040523_095728.cif
_cod_data_source_block a
_cod_original_sg_symbol_H-M P2(1)/n
_cod_database_code 4505033

loop_
_symmetry_equiv_pos_as_xyz
'x, y, z'
'-x+1/2, y+1/2, -z+1/2'
'-x, -y, -z'
'x-1/2, -y-1/2, z-1/2'

loop_
_atom_site_label
_atom_site_type_symbol
_atom_site_fract_x
_atom_site_fract_y
_atom_site_fract_z
_atom_site_U_iso_or_equiv
_atom_site_adp_type
_atom_site_occupancy
_atom_site_symmetry_multiplicity
_atom_site_calc_flag
_atom_site_refinement_flags
Ag1 Ag 0.025660(9) 0.660359(11) 0.113133(6) 0.02008(3) Uani 1 1 d .
N1 N -0.09333(11) 1.11622(13) 0.13377(7) 0.0201(3) Uani 1 1 d .
H1A H -0.1562 1.1526 0.1071 0.024 Uiso 1 1 calc R
N2 N -0.09829(11) 0.79151(13) 0.04248(7) 0.0212(3) Uani 1 1 d .
N3 N 0.12378(10) 0.50860(12) 0.18438(7) 0.0182(3) Uani 1 1 d .
N4 N 0.08487(11) 0.52705(14) 0.38566(7) 0.0222(3) Uani 1 1 d .
H4A H 0.1240 0.4592 0.4075 0.027 Uiso 1 1 calc R
N5 N 0.24217(10) 0.74894(12) 0.03839(7) 0.0199(3) Uani 1 1 d .
C1 C -0.02151(13) 1.17014(15) 0.19867(9) 0.0224(4) Uani 1 1 d .
H1B H -0.0327 1.2518 0.2214 0.027 Uiso 1 1 calc R
C2 C 0.07007(14) 1.08394(16) 0.22488(9) 0.0255(4) Uani 1 1 d .
H2A H 0.1315 1.0965 0.2682 0.031 Uiso 1 1 calc R
C3 C 0.05351(13) 0.97307(16) 0.17399(9) 0.0239(4) Uani 1 1 d .
H3A H 0.1024 0.8990 0.1774 0.029 Uiso 1 1 calc R
C4 C -0.04901(12) 0.99431(14) 0.11781(8) 0.0190(3) Uani 1 1 d .
C5 C -0.11449(12) 0.91540(16) 0.05359(9) 0.0217(4) Uani 1 1 d .
H5A H -0.1732 0.9585 0.0175 0.026 Uiso 1 1 calc R
C6 C -0.17764(14) 0.72768(18) -0.02534(10) 0.0288(4) Uani 1 1 d .
H6A H -0.2202 0.7962 -0.0594 0.035 Uiso 1 1 calc R
H6B H -0.2342 0.6726 -0.0067 0.035 Uiso 1 1 calc R
C7 C 0.02516(14) 0.61485(18) 0.42206(9) 0.0285(4) Uani 1 1 d .
H7A H 0.0200 0.6111 0.4745 0.034 Uiso 1 1 calc R
C8 C -0.02641(15) 0.71012(18) 0.36858(10) 0.0297(4) Uani 1 1 d .
H8A H -0.0725 0.7813 0.3781 0.036 Uiso 1 1 calc R
C9 C 0.00385(14) 0.67925(17) 0.29654(9) 0.0266(4) Uani 1 1 d .
H9A H -0.0181 0.7270 0.2499 0.032 Uiso 1 1 calc R
C10 C 0.07255(12) 0.56444(15) 0.30809(8) 0.0202(3) Uani 1 1 d .
C11 C 0.12839(12) 0.48609(15) 0.25762(8) 0.0195(3) Uani 1 1 d .
H11A H 0.1718 0.4125 0.2799 0.023 Uiso 1 1 calc R
C12 C 0.19031(12) 0.41913(15) 0.14364(8) 0.0202(3) Uani 1 1 d .
H12A H 0.2261 0.3487 0.1791 0.024 Uiso 1 1 calc R
H12B H 0.2523 0.4689 0.1276 0.024 Uiso 1 1 calc R
C13 C 0.10971(13) 0.35773(15) 0.07154(8) 0.0200(3) Uani 1 1 d .
H13A H 0.0508 0.3034 0.0881 0.024 Uiso 1 1 calc R
H13B H 0.0698 0.4285 0.0381 0.024 Uiso 1 1 calc R
C14 C -0.25432(16) 1.48274(19) 0.24728(11) 0.0356(5) Uani 1 1 d .
H14A H -0.2222 1.5666 0.2703 0.043 Uiso 1 1 calc R
H14B H -0.3391 1.4892 0.2367 0.043 Uiso 1 1 calc R
Cl1 Cl -0.20886(4) 1.45577(5) 0.15781(3) 0.03376(11) Uani 1 1 d .
Cl2 Cl -0.20761(4) 1.35176(5) 0.31446(3) 0.04278(12) Uani 1 1 d .
O1 O 0.26094(13) 0.76075(14) 0.11091(7) 0.0417(4) Uani 1 1 d .
O2 O 0.28937(10) 0.82884(11) -0.00183(7) 0.0287(3) Uani 1 1 d .
O3 O 0.17658(11) 0.65845(12) 0.00562(7) 0.0304(3) Uani 1 1 d .
O1W O -0.02754(10) 1.12819(12) 0.42522(7) 0.0266(3) Uani 1 1 d .
O2W O 0.01565(10) 1.06433(12) 0.44263(7) 0.0296(3) Uani 1 1 d .
O3W O 0.0493(2) 1.0227(3) 0.47555(19) 0.1124(10) Uani 1 1 d .

loop_
_atom_site_aniso_label
_atom_site_aniso_U_11
_atom_site_aniso_U_22
_atom_site_aniso_U_33
_atom_site_aniso_U_23
_atom_site_aniso_U_13
_atom_site_aniso_U_12
Ag1 0.02295(5) 0.02024(5) 0.01595(5) 0.00066(4) 0.00185(4) 0.00395(4)
N1 0.0222(5) 0.0171(5) 0.0205(5) 0.0017(5) 0.0035(4) 0.0021(5)
N2 0.0202(5) 0.0240(6) 0.0181(5) -0.0026(5) 0.0016(4) 0.0041(5)
N3 0.0159(5) 0.0206(5) 0.0166(5) -0.0008(4) 0.0003(4) 0.0001(4)
N4 0.0198(5) 0.0267(6) 0.0195(5) 0.0022(5) 0.0031(4) -0.0030(5)
N5 0.0164(5) 0.0205(5) 0.0228(5) 0.0025(5) 0.0041(4) 0.0033(4)
C1 0.0249(6) 0.0192(6) 0.0225(6) -0.0001(5) 0.0040(5) -0.0032(5)
C2 0.0271(7) 0.0235(7) 0.0231(7) 0.0002(6) -0.0006(6) -0.0003(6)
C3 0.0214(6) 0.0225(7) 0.0247(7) 0.0009(6) -0.0016(5) 0.0025(6)
C4 0.0222(6) 0.0175(6) 0.0169(6) 0.0029(5) 0.0036(5) 0.0027(5)
C5 0.0179(6) 0.0265(7) 0.0198(6) 0.0008(6) 0.0020(5) 0.0039(5)
C6 0.0224(7) 0.0343(8) 0.0254(7) -0.0099(6) -0.0040(6) 0.0066(6)
C7 0.0319(7) 0.0327(8) 0.0236(6) -0.0016(6) 0.0120(5) -0.0054(7)
C8 0.0332(8) 0.0297(8) 0.0272(7) -0.0018(7) 0.0085(6) 0.0040(6)
C9 0.0278(7) 0.0298(7) 0.0231(7) 0.0011(6) 0.0074(5) 0.0034(6)
C10 0.0183(6) 0.0242(7) 0.0170(6) 0.0012(5) 0.0017(5) -0.0034(5)
C11 0.0149(6) 0.0208(6) 0.0213(6) 0.0020(5) 0.0002(5) -0.0019(5)
C12 0.0180(6) 0.0233(6) 0.0179(6) -0.0035(5) 0.0011(5) 0.0013(5)
C13 0.0182(6) 0.0238(7) 0.0168(6) -0.0019(5) 0.0008(5) -0.0008(5)
C14 0.0343(7) 0.0342(8) 0.0411(8) -0.0098(7) 0.0141(6) 0.0029(7)
Cl1 0.02766(17) 0.0391(2) 0.03453(19) 0.00224(17) 0.00685(14) 0.00436(16)
Cl2 0.0480(2) 0.0466(2) 0.0398(2) 0.00167(19) 0.02260(16) 0.00662(19)
O1 0.0589(7) 0.0468(7) 0.0204(5) -0.0103(5) 0.0107(5) -0.0179(6)
O2 0.0221(5) 0.0291(5) 0.0343(6) 0.0133(5) 0.0049(4) -0.0020(4)
O3 0.0310(5) 0.0370(6) 0.0229(5) -0.0039(5) 0.0051(4) -0.0130(5)
O1W 0.0232(5) 0.0292(5) 0.0249(5) -0.0020(5) -0.0001(4) -0.0065(4)
O2W 0.0296(5) 0.0280(5) 0.0326(5) 0.0031(5) 0.0096(4) -0.0150(4)
O3W 0.0819(14) 0.1116(18) 0.143(2) -0.0213(17) 0.0229(14) -0.0191(14)

loop_
_atom_type_symbol
_atom_type_description
_atom_type_scat_dispersion_real
_atom_type_scat_dispersion_imag
_atom_type_scat_source
C C 0.0033 0.0016 'International Tables Vol C Tables 4.2.6.8 and 6.1.1.4'
H H 0.0000 0.0000 'International Tables Vol C Tables 4.2.6.8 and 6.1.1.4'
N N 0.0061 0.0033 'International Tables Vol C Tables 4.2.6.8 and 6.1.1.4'
O O 0.0106 0.0060 'International Tables Vol C Tables 4.2.6.8 and 6.1.1.4'
Cl Cl 0.1484 0.1585 'International Tables Vol C Tables 4.2.6.8 and 6.1.1.4'
Ag Ag -0.8971 1.1015 'International Tables Vol C Tables 4.2.6.8 and 6.1.1.4'

loop_
_geom_angle_atom_site_label_1
_geom_angle_atom_site_label_2
_geom_angle_atom_site_label_3
_geom_angle
_geom_angle_site_symmetry_1
_geom_angle_site_symmetry_3
N3 Ag1 N2 170.12(5) . .
C1 N1 C4 109.09(12) . .
C5 N2 C6 116.94(12) . .
C5 N2 Ag1 127.90(10) . .
C6 N2 Ag1 115.10(10) . .
C11 N3 C12 117.52(12) . .
C11 N3 Ag1 127.16(11) . .
C12 N3 Ag1 115.31(9) . .
C7 N4 C10 109.09(13) . .
O1 N5 O3 119.50(14) . .
O1 N5 O2 120.16(13) . .
O3 N5 O2 120.34(13) . .
N1 C1 C2 108.78(14) . .
C1 C2 C3 107.17(13) . .
C4 C3 C2 107.62(14) . .
N1 C4 C3 107.34(12) . .
N1 C4 C5 118.76(12) . .
C3 C4 C5 133.83(14) . .
N2 C5 C4 125.28(13) . .
N2 C6 C13 111.02(13) . 3_565
N4 C7 C8 108.93(15) . .
C7 C8 C9 107.05(16) . .
C10 C9 C8 107.51(14) . .
N4 C10 C9 107.42(14) . .
N4 C10 C11 119.19(13) . .
C9 C10 C11 133.39(14) . .
N3 C11 C10 125.87(13) . .
N3 C12 C13 110.30(11) . .
C6 C13 C12 111.36(12) 3_565 .
Cl2 C14 Cl1 111.22(11) . .
O2W O1W O3W 13.08(16) . .
O3W O2W O1W 152.4(3) . .
O2W O3W O1W 14.55(17) . .
O2W O3W O3W 104.0(3) . 3_576
O1W O3W O3W 95.6(2) . 3_576

loop_
_geom_bond_atom_site_label_1
_geom_bond_atom_site_label_2
_geom_bond_distance
_geom_bond_site_symmetry_2
Ag1 N3 2.1316(12) .
Ag1 N2 2.1358(13) .
N1 C1 1.3646(19) .
N1 C4 1.3772(19) .
N2 C5 1.275(2) .
N2 C6 1.479(2) .
N3 C11 1.2860(19) .
N3 C12 1.467(2) .
N4 C7 1.362(2) .
N4 C10 1.3801(19) .
N5 O1 1.2408(18) .
N5 O3 1.2424(17) .
N5 O2 1.2667(18) .
C1 C2 1.373(2) .
C2 C3 1.407(2) .
C3 C4 1.389(2) .
C4 C5 1.445(2) .
C6 C13 1.513(2) 3_565
C7 C8 1.377(2) .
C8 C9 1.411(3) .
C9 C10 1.391(2) .
C10 C11 1.437(2) .
C12 C13 1.526(2) .
C13 C6 1.513(2) 3_565
C14 Cl2 1.763(2) .
C14 Cl1 1.775(2) .
O1W O2W 0.8298(16) .
O1W O3W 1.532(3) .
O2W O3W 0.748(3) .
O3W O3W 1.640(6) 3_576
